data_4084690
loop_
_publ_author_name
'Mellerup, Soren K.'
'Wang, Suning'

_publ_section_title
;
 Benzothiaoline Three-Coordinated Organoboron Compounds with a B&#x2550;N
 Bond: Dual Emission and Temperature-Dependent Excimer Fluorescence
;
_journal_issue 19
_journal_name_full Organometallics
_journal_page_first 5483
_journal_paper_doi 10.1021/om500757r
_journal_volume 33
_journal_year 2014
_chemical_formula_sum 'C27 H32 B N S'
_chemical_formula_weight 413.41
_chemical_name_systematic
; 
 ? 
;
_space_group_IT_number 14
_symmetry_cell_setting monoclinic
_symmetry_space_group_name_Hall '-P 2yn'
_symmetry_space_group_name_H-M 'P 1 21/n 1'
_atom_sites_solution_hydrogens geom
_atom_sites_solution_primary direct
_atom_sites_solution_secondary difmap
_audit_creation_method SHELXL-97
_cell_angle_alpha 90.00
_cell_angle_beta 92.4440(10)
_cell_angle_gamma 90.00
_cell_formula_units_Z 4
_cell_length_a 8.26470(10)
_cell_length_b 22.7678(3)
_cell_length_c 12.2313(2)
_cell_measurement_reflns_used 4178
_cell_measurement_temperature 180(2)
_cell_measurement_theta_max 26.73
_cell_measurement_theta_min 2.45
_cell_volume 2299.46(6)
_computing_cell_refinement 'Bruker SAINT'
_computing_data_collection 'Bruker APEX2'
_computing_data_reduction 'Bruker SAINT'
_computing_molecular_graphics 'Bruker SHELXTL'
_computing_publication_material 'Bruker SHELXTL'
_computing_structure_refinement 'SHELXL-97 (Sheldrick, 1997)'
_computing_structure_solution 'SHELXS-97 (Sheldrick, 1990)'
_diffrn_ambient_temperature 180(2)
_diffrn_measured_fraction_theta_full 0.999
_diffrn_measured_fraction_theta_max 0.999
_diffrn_measurement_device_type 'Bruker APEX-II CCD'
_diffrn_measurement_method '\f and \w scans'
_diffrn_radiation_monochromator graphite
_diffrn_radiation_source 'fine-focus sealed tube'
_diffrn_radiation_type MoK\a
_diffrn_radiation_wavelength 0.71073
_diffrn_reflns_av_R_equivalents 0.0373
_diffrn_reflns_av_sigmaI/netI 0.0402
_diffrn_reflns_limit_h_max 10
_diffrn_reflns_limit_h_min -10
_diffrn_reflns_limit_k_max 28
_diffrn_reflns_limit_k_min -29
_diffrn_reflns_limit_l_max 15
_diffrn_reflns_limit_l_min -15
_diffrn_reflns_number 17166
_diffrn_reflns_theta_full 27.26
_diffrn_reflns_theta_max 27.26
_diffrn_reflns_theta_min 1.89
_diffrn_standards_number 0
_exptl_absorpt_coefficient_mu 0.155
_exptl_absorpt_correction_T_max 0.9847
_exptl_absorpt_correction_T_min 0.9697
_exptl_absorpt_correction_type multi-scan
_exptl_crystal_colour colourless
_exptl_crystal_density_diffrn 1.194
_exptl_crystal_density_method 'not measured'
_exptl_crystal_description block
_exptl_crystal_F_000 888
_exptl_crystal_size_max 0.20
_exptl_crystal_size_mid 0.10
_exptl_crystal_size_min 0.10
_refine_diff_density_max 0.273
_refine_diff_density_min -0.293
_refine_diff_density_rms 0.043
_refine_ls_extinction_method none
_refine_ls_goodness_of_fit_ref 1.070
_refine_ls_hydrogen_treatment constr
_refine_ls_matrix_type full
_refine_ls_number_parameters 279
_refine_ls_number_reflns 5154
_refine_ls_number_restraints 0
_refine_ls_restrained_S_all 1.070
_refine_ls_R_factor_all 0.0653
_refine_ls_R_factor_gt 0.0435
_refine_ls_shift/su_max 0.000
_refine_ls_shift/su_mean 0.000
_refine_ls_structure_factor_coef Fsqd
_refine_ls_weighting_details 'calc w=1/[\s^2^(Fo^2^)+(0.0500P)^2^+0.5000P] where P=(Fo^2^+2Fc^2^)/3'
_refine_ls_weighting_scheme calc
_refine_ls_wR_factor_gt 0.1049
_refine_ls_wR_factor_ref 0.1161
_reflns_number_gt 3785
_reflns_number_total 5154
_reflns_threshold_expression >2sigma(I)
_cod_data_source_file om500757r_si_002.cif
_cod_data_source_block soren2
_cod_depositor_comments
;
The following automatic conversions were performed:

'_symmetry_cell_setting' value 'Monoclinic' changed to 'monoclinic'
according to
/usr/data/users/saulius/crontab/automatic-downloads/current/ACS/lib/dictionaries/cif_core.dic
dictionary named 'cif_core.dic' version 2.4.2 from 2011-04-26.

Automatic conversion script
Id: cif_fix_values 2827 2014-09-09 07:05:25Z andrius 
;
_cod_original_sg_symbol_H-M P2(1)/n
_cod_database_code 4084690

loop_
_symmetry_equiv_pos_as_xyz
'x, y, z'
'-x+1/2, y+1/2, -z+1/2'
'-x, -y, -z'
'x-1/2, -y-1/2, z-1/2'

loop_
_atom_site_label
_atom_site_type_symbol
_atom_site_fract_x
_atom_site_fract_y
_atom_site_fract_z
_atom_site_U_iso_or_equiv
_atom_site_adp_type
_atom_site_occupancy
_atom_site_symmetry_multiplicity
_atom_site_calc_flag
_atom_site_refinement_flags
S1 S 1.07789(6) 0.10666(2) 0.46419(3) 0.03641(14) Uani 1 1 d .
N1 N 1.00026(15) 0.13923(6) 0.26207(10) 0.0227(3) Uani 1 1 d .
B1 B 0.8927(2) 0.16878(8) 0.18597(14) 0.0236(4) Uani 1 1 d .
C1 C 1.09075(19) 0.16523(7) 0.35956(13) 0.0262(4) Uani 1 1 d .
C2 C 1.02920(18) 0.07767(7) 0.25977(13) 0.0240(3) Uani 1 1 d .
C3 C 1.02368(19) 0.04242(8) 0.16763(14) 0.0289(4) Uani 1 1 d .
H3A H 0.9977 0.0588 0.0977 0.035 Uiso 1 1 calc R
C4 C 1.0564(2) -0.01704(8) 0.17824(16) 0.0363(4) Uani 1 1 d .
H4A H 1.0508 -0.0415 0.1152 0.044 Uiso 1 1 calc R
C5 C 1.0971(2) -0.04130(8) 0.27933(16) 0.0401(5) Uani 1 1 d .
H5A H 1.1174 -0.0823 0.2856 0.048 Uiso 1 1 calc R
C6 C 1.1083(2) -0.00579(8) 0.37191(16) 0.0373(4) Uani 1 1 d .
H6A H 1.1390 -0.0219 0.4414 0.045 Uiso 1 1 calc R
C7 C 1.0740(2) 0.05341(8) 0.36106(13) 0.0294(4) Uani 1 1 d .
C8 C 1.2683(2) 0.17558(9) 0.33749(15) 0.0353(4) Uani 1 1 d .
H8A H 1.2778 0.2093 0.2885 0.053 Uiso 1 1 calc R
H8B H 1.3129 0.1406 0.3031 0.053 Uiso 1 1 calc R
H8C H 1.3285 0.1835 0.4067 0.053 Uiso 1 1 calc R
C9 C 1.0143(2) 0.21933(8) 0.40772(14) 0.0329(4) Uani 1 1 d .
H9A H 1.0291 0.2529 0.3591 0.049 Uiso 1 1 calc R
H9B H 1.0659 0.2277 0.4797 0.049 Uiso 1 1 calc R
H9C H 0.8983 0.2124 0.4156 0.049 Uiso 1 1 calc R
C10 C 0.75225(18) 0.13341(7) 0.12180(12) 0.0227(3) Uani 1 1 d .
C11 C 0.63569(19) 0.10162(7) 0.17926(13) 0.0263(4) Uani 1 1 d .
C12 C 0.4995(2) 0.07875(8) 0.12359(14) 0.0301(4) Uani 1 1 d .
H12A H 0.4214 0.0584 0.1640 0.036 Uiso 1 1 calc R
C13 C 0.4735(2) 0.08463(8) 0.01143(14) 0.0315(4) Uani 1 1 d .
C14 C 0.5900(2) 0.11378(7) -0.04557(14) 0.0293(4) Uani 1 1 d .
H14A H 0.5762 0.1173 -0.1228 0.035 Uiso 1 1 calc R
C15 C 0.72726(19) 0.13822(7) 0.00678(13) 0.0249(3) Uani 1 1 d .
C16 C 0.8486(2) 0.16795(8) -0.06308(13) 0.0305(4) Uani 1 1 d .
H16A H 0.8106 0.1663 -0.1400 0.046 Uiso 1 1 calc R
H16B H 0.9532 0.1479 -0.0542 0.046 Uiso 1 1 calc R
H16C H 0.8610 0.2091 -0.0405 0.046 Uiso 1 1 calc R
C17 C 0.3230(2) 0.06079(9) -0.04701(17) 0.0433(5) Uani 1 1 d .
H17A H 0.3482 0.0494 -0.1216 0.065 Uiso 1 1 calc R
H17B H 0.2387 0.0911 -0.0498 0.065 Uiso 1 1 calc R
H17C H 0.2843 0.0264 -0.0076 0.065 Uiso 1 1 calc R
C18 C 0.6511(2) 0.09142(8) 0.30170(14) 0.0340(4) Uani 1 1 d .
H18A H 0.5475 0.0774 0.3277 0.051 Uiso 1 1 calc R
H18B H 0.6806 0.1283 0.3387 0.051 Uiso 1 1 calc R
H18C H 0.7353 0.0620 0.3179 0.051 Uiso 1 1 calc R
C19 C 0.91063(19) 0.23734(7) 0.16828(13) 0.0255(4) Uani 1 1 d .
C20 C 0.7870(2) 0.27684(7) 0.19582(13) 0.0288(4) Uani 1 1 d .
C21 C 0.8085(2) 0.33686(8) 0.18308(15) 0.0360(4) Uani 1 1 d .
H21A H 0.7253 0.3628 0.2042 0.043 Uiso 1 1 calc R
C22 C 0.9475(2) 0.36022(8) 0.14044(15) 0.0400(5) Uani 1 1 d .
C23 C 1.0667(2) 0.32157(9) 0.10998(15) 0.0395(5) Uani 1 1 d .
H23A H 1.1620 0.3368 0.0796 0.047 Uiso 1 1 calc R
C24 C 1.0511(2) 0.26083(8) 0.12265(14) 0.0311(4) Uani 1 1 d .
C25 C 1.1834(2) 0.22240(9) 0.07944(15) 0.0391(5) Uani 1 1 d .
H25A H 1.2894 0.2384 0.1028 0.059 Uiso 1 1 calc R
H25B H 1.1738 0.2214 -0.0007 0.059 Uiso 1 1 calc R
H25C H 1.1727 0.1825 0.1082 0.059 Uiso 1 1 calc R
C26 C 0.9660(3) 0.42573(9) 0.1264(2) 0.0621(7) Uani 1 1 d .
H26A H 1.0238 0.4337 0.0597 0.093 Uiso 1 1 calc R
H26B H 1.0274 0.4419 0.1898 0.093 Uiso 1 1 calc R
H26C H 0.8587 0.4441 0.1207 0.093 Uiso 1 1 calc R
C27 C 0.6312(2) 0.25494(8) 0.24120(15) 0.0354(4) Uani 1 1 d .
H27A H 0.5579 0.2881 0.2513 0.053 Uiso 1 1 calc R
H27B H 0.6545 0.2357 0.3118 0.053 Uiso 1 1 calc R
H27C H 0.5801 0.2267 0.1900 0.053 Uiso 1 1 calc R

loop_
_atom_site_aniso_label
_atom_site_aniso_U_11
_atom_site_aniso_U_22
_atom_site_aniso_U_33
_atom_site_aniso_U_23
_atom_site_aniso_U_13
_atom_site_aniso_U_12
S1 0.0534(3) 0.0307(3) 0.0243(2) -0.00017(18) -0.00749(19) -0.0016(2)
N1 0.0239(7) 0.0218(7) 0.0223(6) -0.0017(5) -0.0012(5) -0.0001(5)
B1 0.0228(9) 0.0284(10) 0.0201(8) -0.0005(7) 0.0055(7) 0.0008(7)
C1 0.0288(8) 0.0251(9) 0.0242(8) -0.0019(7) -0.0038(6) -0.0004(7)
C2 0.0212(8) 0.0236(9) 0.0270(8) -0.0008(7) -0.0013(6) 0.0001(6)
C3 0.0280(9) 0.0290(9) 0.0293(9) -0.0028(7) -0.0031(7) 0.0032(7)
C4 0.0361(10) 0.0306(10) 0.0417(10) -0.0097(8) -0.0044(8) 0.0033(8)
C5 0.0426(11) 0.0237(9) 0.0534(12) -0.0012(9) -0.0042(9) 0.0047(8)
C6 0.0419(11) 0.0302(10) 0.0393(10) 0.0050(8) -0.0058(8) 0.0016(8)
C7 0.0297(9) 0.0284(9) 0.0298(9) 0.0006(7) -0.0029(7) -0.0012(7)
C8 0.0264(9) 0.0408(11) 0.0382(10) -0.0078(8) -0.0039(7) -0.0021(8)
C9 0.0371(10) 0.0325(10) 0.0288(9) -0.0087(8) -0.0039(7) 0.0047(8)
C10 0.0224(8) 0.0216(8) 0.0241(8) 0.0001(6) 0.0005(6) 0.0032(6)
C11 0.0257(8) 0.0220(8) 0.0313(9) 0.0005(7) 0.0015(7) 0.0018(7)
C12 0.0251(8) 0.0279(9) 0.0375(10) -0.0020(7) 0.0032(7) -0.0022(7)
C13 0.0257(9) 0.0301(9) 0.0382(10) -0.0076(8) -0.0034(7) 0.0025(7)
C14 0.0307(9) 0.0300(9) 0.0268(8) -0.0023(7) -0.0041(7) 0.0033(7)
C15 0.0267(8) 0.0216(8) 0.0261(8) -0.0008(7) -0.0004(6) 0.0047(7)
C16 0.0343(9) 0.0311(10) 0.0261(8) 0.0011(7) 0.0013(7) -0.0003(7)
C17 0.0310(10) 0.0502(13) 0.0480(11) -0.0094(10) -0.0051(8) -0.0056(9)
C18 0.0297(9) 0.0409(11) 0.0316(9) 0.0067(8) 0.0027(7) -0.0054(8)
C19 0.0262(8) 0.0275(9) 0.0225(8) 0.0009(7) -0.0030(6) -0.0020(7)
C20 0.0324(9) 0.0280(9) 0.0251(8) 0.0010(7) -0.0082(7) 0.0009(7)
C21 0.0425(10) 0.0285(10) 0.0356(10) -0.0013(8) -0.0141(8) 0.0043(8)
C22 0.0519(12) 0.0275(10) 0.0386(10) 0.0063(8) -0.0209(9) -0.0083(9)
C23 0.0410(11) 0.0407(11) 0.0359(10) 0.0106(9) -0.0104(8) -0.0173(9)
C24 0.0316(9) 0.0352(10) 0.0260(8) 0.0044(7) -0.0051(7) -0.0067(7)
C25 0.0293(9) 0.0535(13) 0.0349(10) 0.0051(9) 0.0054(7) -0.0081(9)
C26 0.0753(16) 0.0324(12) 0.0760(17) 0.0127(11) -0.0275(13) -0.0156(11)
C27 0.0317(9) 0.0359(10) 0.0387(10) -0.0017(8) 0.0018(8) 0.0075(8)

loop_
_atom_type_symbol
_atom_type_description
_atom_type_scat_dispersion_real
_atom_type_scat_dispersion_imag
_atom_type_scat_source
C C 0.0033 0.0016 'International Tables Vol C Tables 4.2.6.8 and 6.1.1.4'
H H 0.0000 0.0000 'International Tables Vol C Tables 4.2.6.8 and 6.1.1.4'
N N 0.0061 0.0033 'International Tables Vol C Tables 4.2.6.8 and 6.1.1.4'
B B 0.0013 0.0007 'International Tables Vol C Tables 4.2.6.8 and 6.1.1.4'
S S 0.1246 0.1234 'International Tables Vol C Tables 4.2.6.8 and 6.1.1.4'

loop_
_geom_angle_atom_site_label_1
_geom_angle_atom_site_label_2
_geom_angle_atom_site_label_3
_geom_angle
C7 S1 C1 90.03(8)
C2 N1 B1 123.50(13)
C2 N1 C1 109.00(12)
B1 N1 C1 127.37(13)
N1 B1 C19 119.63(14)
N1 B1 C10 120.24(15)
C19 B1 C10 120.11(13)
N1 C1 C9 115.29(13)
N1 C1 C8 111.81(13)
C9 C1 C8 111.38(14)
N1 C1 S1 102.90(10)
C9 C1 S1 106.21(12)
C8 C1 S1 108.54(12)
C3 C2 C7 119.57(15)
C3 C2 N1 126.04(14)
C7 C2 N1 114.32(14)
C2 C3 C4 119.42(16)
C2 C3 H3A 120.3
C4 C3 H3A 120.3
C5 C4 C3 120.88(17)
C5 C4 H4A 119.6
C3 C4 H4A 119.6
C4 C5 C6 120.06(17)
C4 C5 H5A 120.0
C6 C5 H5A 120.0
C7 C6 C5 118.82(17)
C7 C6 H6A 120.6
C5 C6 H6A 120.6
C6 C7 C2 121.19(16)
C6 C7 S1 127.53(14)
C2 C7 S1 111.28(12)
C1 C8 H8A 109.5
C1 C8 H8B 109.5
H8A C8 H8B 109.5
C1 C8 H8C 109.5
H8A C8 H8C 109.5
H8B C8 H8C 109.5
C1 C9 H9A 109.5
C1 C9 H9B 109.5
H9A C9 H9B 109.5
C1 C9 H9C 109.5
H9A C9 H9C 109.5
H9B C9 H9C 109.5
C11 C10 C15 117.32(14)
C11 C10 B1 120.75(13)
C15 C10 B1 121.50(14)
C12 C11 C10 120.12(15)
C12 C11 C18 117.28(15)
C10 C11 C18 122.60(14)
C13 C12 C11 122.42(16)
C13 C12 H12A 118.8
C11 C12 H12A 118.8
C14 C13 C12 117.61(15)
C14 C13 C17 120.77(16)
C12 C13 C17 121.61(17)
C13 C14 C15 122.04(15)
C13 C14 H14A 119.0
C15 C14 H14A 119.0
C14 C15 C10 120.41(15)
C14 C15 C16 117.86(14)
C10 C15 C16 121.71(14)
C15 C16 H16A 109.5
C15 C16 H16B 109.5
H16A C16 H16B 109.5
C15 C16 H16C 109.5
H16A C16 H16C 109.5
H16B C16 H16C 109.5
C13 C17 H17A 109.5
C13 C17 H17B 109.5
H17A C17 H17B 109.5
C13 C17 H17C 109.5
H17A C17 H17C 109.5
H17B C17 H17C 109.5
C11 C18 H18A 109.5
C11 C18 H18B 109.5
H18A C18 H18B 109.5
C11 C18 H18C 109.5
H18A C18 H18C 109.5
H18B C18 H18C 109.5
C20 C19 C24 117.88(15)
C20 C19 B1 121.48(14)
C24 C19 B1 120.64(15)
C21 C20 C19 120.19(16)
C21 C20 C27 118.82(16)
C19 C20 C27 120.98(15)
C20 C21 C22 122.09(18)
C20 C21 H21A 119.0
C22 C21 H21A 119.0
C23 C22 C21 117.90(17)
C23 C22 C26 121.4(2)
C21 C22 C26 120.7(2)
C22 C23 C24 121.93(17)
C22 C23 H23A 119.0
C24 C23 H23A 119.0
C23 C24 C19 119.93(17)
C23 C24 C25 117.50(16)
C19 C24 C25 122.45(16)
C24 C25 H25A 109.5
C24 C25 H25B 109.5
H25A C25 H25B 109.5
C24 C25 H25C 109.5
H25A C25 H25C 109.5
H25B C25 H25C 109.5
C22 C26 H26A 109.5
C22 C26 H26B 109.5
H26A C26 H26B 109.5
C22 C26 H26C 109.5
H26A C26 H26C 109.5
H26B C26 H26C 109.5
C20 C27 H27A 109.5
C20 C27 H27B 109.5
H27A C27 H27B 109.5
C20 C27 H27C 109.5
H27A C27 H27C 109.5
H27B C27 H27C 109.5

loop_
_geom_bond_atom_site_label_1
_geom_bond_atom_site_label_2
_geom_bond_distance
S1 C7 1.7488(17)
S1 C1 1.8543(17)
N1 C2 1.422(2)
N1 B1 1.428(2)
N1 C1 1.5019(19)
B1 C19 1.584(2)
B1 C10 1.592(2)
C1 C9 1.515(2)
C1 C8 1.522(2)
C2 C3 1.383(2)
C2 C7 1.392(2)
C3 C4 1.386(2)
C3 H3A 0.9500
C4 C5 1.383(3)
C4 H4A 0.9500
C5 C6 1.391(3)
C5 H5A 0.9500
C6 C7 1.383(2)
C6 H6A 0.9500
C8 H8A 0.9800
C8 H8B 0.9800
C8 H8C 0.9800
C9 H9A 0.9800
C9 H9B 0.9800
C9 H9C 0.9800
C10 C11 1.415(2)
C10 C15 1.417(2)
C11 C12 1.392(2)
C11 C18 1.515(2)
C12 C13 1.386(2)
C12 H12A 0.9500
C13 C14 1.383(2)
C13 C17 1.509(2)
C14 C15 1.394(2)
C14 H14A 0.9500
C15 C16 1.506(2)
C16 H16A 0.9800
C16 H16B 0.9800
C16 H16C 0.9800
C17 H17A 0.9800
C17 H17B 0.9800
C17 H17C 0.9800
C18 H18A 0.9800
C18 H18B 0.9800
C18 H18C 0.9800
C19 C20 1.413(2)
C19 C24 1.414(2)
C20 C21 1.388(2)
C20 C27 1.508(2)
C21 C22 1.388(3)
C21 H21A 0.9500
C22 C23 1.384(3)
C22 C26 1.510(3)
C23 C24 1.398(3)
C23 H23A 0.9500
C24 C25 1.513(3)
C25 H25A 0.9800
C25 H25B 0.9800
C25 H25C 0.9800
C26 H26A 0.9800
C26 H26B 0.9800
C26 H26C 0.9800
C27 H27A 0.9800
C27 H27B 0.9800
C27 H27C 0.9800
